data_4510150
loop_
_publ_author_name
'Mochida, Tomoyuki'
'Funasako, Yusuke'
'Nagabuchi, Eri'
'Mori, Hatsumi'

_publ_section_title
;
 Charge-Transfer Salts of Biferrocene Derivatives with F2- and
 F4-Tetracyanoquinodimethane: Correlation Between Donor--Acceptor Ratios
 and Cation Valence States
;
_journal_issue 3
_journal_name_full 'Crystal Growth &amp; Design'
_journal_page_first 1459
_journal_paper_doi 10.1021/cg500006e
_journal_volume 14
_journal_year 2014
_chemical_formula_moiety 'C30 H38 Fe2, C12 H2 F2 N4'
_chemical_formula_sum 'C42 H40 F2 Fe2 N4'
_chemical_formula_weight 750.48
_chemical_name_systematic
; 
 ? 
;
_space_group_IT_number 2
_symmetry_cell_setting triclinic
_symmetry_space_group_name_Hall '-P 1'
_symmetry_space_group_name_H-M 'P -1'
_atom_sites_solution_hydrogens geom
_atom_sites_solution_primary direct
_atom_sites_solution_secondary difmap
_audit_creation_method SHELXL-97
_cell_angle_alpha 99.3830(10)
_cell_angle_beta 112.3870(10)
_cell_angle_gamma 102.4040(10)
_cell_formula_units_Z 2
_cell_length_a 12.0515(7)
_cell_length_b 12.6850(8)
_cell_length_c 14.0055(8)
_cell_measurement_temperature 298
_cell_volume 1861.07(19)
_computing_cell_refinement 'APEX2 (Bruker AXS, 2006)'
_computing_data_collection 'APEX2 (Bruker AXS, 2006)'
_computing_data_reduction 'SAINT (Bruker AXS, 2004)'
_computing_molecular_graphics 'XSHEL (Bruker AXS,2002)'
_computing_publication_material 'XCIF (Bruker AXS, 2001)'
_computing_structure_refinement 'SHELXL-97 (Sheldrick, 1997)'
_computing_structure_solution 'SHELXS-97 (Sheldrick, 1997)'
_diffrn_ambient_temperature 298
_diffrn_detector_area_resol_mean 8.333
_diffrn_measured_fraction_theta_full 0.993
_diffrn_measured_fraction_theta_max 0.993
_diffrn_measurement_device_type 'Bruker APEXII CCD area detector'
_diffrn_measurement_method 'phi and omega scans'
_diffrn_radiation_monochromator 'Bruker Helios multilayer confocal mirror'
_diffrn_radiation_source 'Bruker TXS fine-focus rotating anode'
_diffrn_radiation_type MoK\a
_diffrn_radiation_wavelength 0.71073
_diffrn_reflns_av_R_equivalents 0.0119
_diffrn_reflns_av_sigmaI/netI 0.0234
_diffrn_reflns_limit_h_max 14
_diffrn_reflns_limit_h_min -15
_diffrn_reflns_limit_k_max 15
_diffrn_reflns_limit_k_min -15
_diffrn_reflns_limit_l_max 9
_diffrn_reflns_limit_l_min -17
_diffrn_reflns_number 11947
_diffrn_reflns_theta_full 26.37
_diffrn_reflns_theta_max 26.37
_diffrn_reflns_theta_min 2.15
_exptl_absorpt_coefficient_mu 0.824
_exptl_absorpt_correction_T_max 0.9221
_exptl_absorpt_correction_T_min 0.6834
_exptl_absorpt_correction_type empirical
_exptl_absorpt_process_details
;
SADABS Sheldrick 1996
;
_exptl_crystal_colour black
_exptl_crystal_density_diffrn 1.339
_exptl_crystal_density_method 'not measured'
_exptl_crystal_description block
_exptl_crystal_F_000 780
_exptl_crystal_size_max 0.50
_exptl_crystal_size_mid 0.40
_exptl_crystal_size_min 0.10
_refine_diff_density_max 1.566
_refine_diff_density_min -0.440
_refine_diff_density_rms 0.064
_refine_ls_extinction_method none
_refine_ls_goodness_of_fit_ref 1.023
_refine_ls_hydrogen_treatment constr
_refine_ls_matrix_type full
_refine_ls_number_parameters 457
_refine_ls_number_reflns 7557
_refine_ls_number_restraints 0
_refine_ls_restrained_S_all 1.023
_refine_ls_R_factor_all 0.0533
_refine_ls_R_factor_gt 0.0446
_refine_ls_shift/su_max 0.001
_refine_ls_shift/su_mean 0.000
_refine_ls_structure_factor_coef Fsqd
_refine_ls_weighting_details 'calc w=1/[\s^2^(Fo^2^)+(0.0867P)^2^+0.9404P] where P=(Fo^2^+2Fc^2^)/3'
_refine_ls_weighting_scheme calc
_refine_ls_wR_factor_gt 0.1344
_refine_ls_wR_factor_ref 0.1438
_reflns_number_gt 6290
_reflns_number_total 7557
_reflns_threshold_expression >2sigma(I)
_cod_data_source_file cg500006e_si_001.cif
_cod_data_source_block 07
_cod_depositor_comments
;
The following automatic conversions were performed:

'_symmetry_cell_setting' value 'Triclinic' changed to 'triclinic'
according to
/usr/data/users/saulius/crontab/automatic-downloads/current/ACS/lib/dictionaries/cif_core.dic
dictionary named 'cif_core.dic' version 2.4.2 from 2011-04-26.

Automatic conversion script
Id: cif_fix_values 2281 2013-09-26 08:29:07Z andrius 
;
_cod_original_cell_volume 1861.06(19)
_cod_database_code 4510150

loop_
_symmetry_equiv_pos_as_xyz
'x, y, z'
'-x, -y, -z'

loop_
_atom_site_label
_atom_site_type_symbol
_atom_site_fract_x
_atom_site_fract_y
_atom_site_fract_z
_atom_site_U_iso_or_equiv
_atom_site_adp_type
_atom_site_occupancy
_atom_site_symmetry_multiplicity
_atom_site_calc_flag
_atom_site_refinement_flags
C1 C 0.7014(2) 0.8245(2) 0.13606(19) 0.0418(5) Uani 1 1 d .
C2 C 0.6470(2) 0.8963(2) 0.0773(2) 0.0487(6) Uani 1 1 d .
H2 H 0.6791 0.9740 0.0955 0.058 Uiso 1 1 calc R
C3 C 0.5354(3) 0.8286(3) -0.0139(2) 0.0598(7) Uani 1 1 d .
H3 H 0.4826 0.8539 -0.0669 0.072 Uiso 1 1 calc R
C4 C 0.5188(3) 0.7164(3) -0.0097(2) 0.0622(8) Uani 1 1 d .
H4 H 0.4527 0.6548 -0.0597 0.075 Uiso 1 1 calc R
C5 C 0.6186(3) 0.7128(2) 0.0827(2) 0.0512(6) Uani 1 1 d .
H5 H 0.6289 0.6490 0.1051 0.061 Uiso 1 1 calc R
C6 C 0.5059(2) 0.8029(2) 0.2691(2) 0.0477(6) Uani 1 1 d .
C7 C 0.5016(3) 0.9084(3) 0.2493(3) 0.0647(8) Uani 1 1 d .
H7 H 0.5590 0.9776 0.2931 0.078 Uiso 1 1 calc R
C8 C 0.3959(4) 0.8910(5) 0.1524(4) 0.0914(14) Uani 1 1 d .
H8 H 0.3714 0.9465 0.1212 0.110 Uiso 1 1 calc R
C9 C 0.3339(3) 0.7756(5) 0.1111(3) 0.0936(15) Uani 1 1 d .
H9 H 0.2607 0.7412 0.0480 0.112 Uiso 1 1 calc R
C10 C 0.4009(3) 0.7214(3) 0.1810(3) 0.0661(8) Uani 1 1 d .
H10 H 0.3804 0.6443 0.1715 0.079 Uiso 1 1 calc R
C11 C 0.8167(2) 0.8597(2) 0.23439(19) 0.0442(5) Uani 1 1 d .
C12 C 0.8705(3) 0.7877(3) 0.2946(2) 0.0531(6) Uani 1 1 d .
H12 H 0.8340 0.7065 0.2787 0.064 Uiso 1 1 calc R
C13 C 0.9855(3) 0.8554(3) 0.3820(2) 0.0674(9) Uani 1 1 d .
H13 H 1.0396 0.8304 0.4343 0.081 Uiso 1 1 calc R
C14 C 1.0036(3) 0.9669(3) 0.3758(2) 0.0680(9) Uani 1 1 d .
H14 H 1.0720 1.0280 0.4236 0.082 Uiso 1 1 calc R
C15 C 0.9004(3) 0.9711(2) 0.2848(2) 0.0551(6) Uani 1 1 d .
H15 H 0.8895 1.0348 0.2623 0.066 Uiso 1 1 calc R
C16 C 0.9655(2) 0.7957(2) 0.0851(2) 0.0481(6) Uani 1 1 d .
C17 C 1.0391(3) 0.7470(3) 0.1602(2) 0.0581(7) Uani 1 1 d .
H17 H 1.0196 0.6714 0.1581 0.070 Uiso 1 1 calc R
C18 C 1.1471(3) 0.8328(4) 0.2389(3) 0.0776(11) Uani 1 1 d .
H18 H 1.2107 0.8234 0.2973 0.093 Uiso 1 1 calc R
C19 C 1.1413(3) 0.9348(4) 0.2133(3) 0.0782(11) Uani 1 1 d .
H19 H 1.2006 1.0046 0.2517 0.094 Uiso 1 1 calc R
C20 C 1.0300(3) 0.9126(3) 0.1193(2) 0.0620(7) Uani 1 1 d .
H20 H 1.0032 0.9656 0.0852 0.074 Uiso 1 1 calc R
C21 C 0.6024(3) 0.7822(3) 0.3625(2) 0.0572(7) Uani 1 1 d .
H21A H 0.6799 0.8435 0.3901 0.069 Uiso 1 1 calc R
H21B H 0.6193 0.7141 0.3379 0.069 Uiso 1 1 calc R
C22 C 0.5651(3) 0.7710(3) 0.4551(2) 0.0598(7) Uani 1 1 d .
C23 C 0.4477(5) 0.6724(4) 0.4177(4) 0.1006(14) Uani 1 1 d .
H23A H 0.4304 0.6629 0.4778 0.151 Uiso 1 1 calc R
H23B H 0.4607 0.6056 0.3866 0.151 Uiso 1 1 calc R
H23C H 0.3776 0.6865 0.3651 0.151 Uiso 1 1 calc R
C24 C 0.5418(5) 0.8771(4) 0.4977(3) 0.1000(14) Uani 1 1 d .
H24A H 0.4742 0.8900 0.4415 0.150 Uiso 1 1 calc R
H24B H 0.6168 0.9392 0.5229 0.150 Uiso 1 1 calc R
H24C H 0.5197 0.8696 0.5558 0.150 Uiso 1 1 calc R
C25 C 0.6740(5) 0.7525(5) 0.5444(3) 0.1045(15) Uani 1 1 d .
H25A H 0.7503 0.8105 0.5626 0.157 Uiso 1 1 calc R
H25B H 0.6831 0.6809 0.5205 0.157 Uiso 1 1 calc R
H25C H 0.6574 0.7545 0.6063 0.157 Uiso 1 1 calc R
C26 C 0.8423(2) 0.7363(2) -0.0104(2) 0.0496(6) Uani 1 1 d .
H26A H 0.7953 0.7894 -0.0258 0.060 Uiso 1 1 calc R
H26B H 0.7947 0.6782 0.0085 0.060 Uiso 1 1 calc R
C27 C 0.8498(3) 0.6818(2) -0.1141(2) 0.0518(6) Uani 1 1 d .
C28 C 0.7147(3) 0.6296(3) -0.2005(3) 0.0787(10) Uani 1 1 d .
H28A H 0.7151 0.5925 -0.2657 0.118 Uiso 1 1 calc R
H28B H 0.6751 0.6873 -0.2129 0.118 Uiso 1 1 calc R
H28C H 0.6688 0.5761 -0.1771 0.118 Uiso 1 1 calc R
C29 C 0.9210(4) 0.7682(3) -0.1494(3) 0.0753(9) Uani 1 1 d .
H29A H 0.9230 0.7327 -0.2145 0.113 Uiso 1 1 calc R
H29B H 1.0056 0.8021 -0.0945 0.113 Uiso 1 1 calc R
H29C H 0.8799 0.8249 -0.1617 0.113 Uiso 1 1 calc R
C30 C 0.9136(4) 0.5900(3) -0.0963(3) 0.0780(10) Uani 1 1 d .
H30A H 0.8706 0.5374 -0.0702 0.117 Uiso 1 1 calc R
H30B H 0.9999 0.6232 -0.0446 0.117 Uiso 1 1 calc R
H30C H 0.9102 0.5518 -0.1629 0.117 Uiso 1 1 calc R
C31 C 0.2022(2) 0.5504(2) 0.54184(18) 0.0407(5) Uani 1 1 d .
C32 C 0.1518(2) 0.6072(2) 0.4645(2) 0.0443(5) Uani 1 1 d .
C33 C 0.0499(2) 0.5580(2) 0.36944(19) 0.0435(5) Uani 1 1 d .
H33 H 0.0223 0.6009 0.3226 0.052 Uiso 1 1 calc R
C34 C -0.0164(2) 0.44113(19) 0.33952(18) 0.0394(5) Uani 1 1 d .
C35 C 0.0349(2) 0.3843(2) 0.41597(19) 0.0432(5) Uani 1 1 d .
C36 C 0.1373(2) 0.4337(2) 0.51144(19) 0.0439(5) Uani 1 1 d .
H36 H 0.1655 0.3906 0.5579 0.053 Uiso 1 1 calc R
C37 C 0.3077(2) 0.6021(2) 0.6420(2) 0.0462(5) Uani 1 1 d .
C38 C 0.3576(2) 0.5365(2) 0.7107(2) 0.0494(6) Uani 1 1 d .
C39 C 0.3775(3) 0.7176(2) 0.6786(2) 0.0539(6) Uani 1 1 d .
C40 C -0.1239(2) 0.3891(2) 0.24127(19) 0.0434(5) Uani 1 1 d .
C41 C -0.1723(2) 0.4509(2) 0.1679(2) 0.0498(6) Uani 1 1 d .
C42 C -0.1843(2) 0.2715(2) 0.2013(2) 0.0493(6) Uani 1 1 d .
F1 F -0.02057(19) 0.27470(15) 0.39535(15) 0.0767(5) Uani 1 1 d .
F2 F 0.20730(18) 0.71867(14) 0.48614(15) 0.0749(5) Uani 1 1 d .
Fe2 Fe 0.98899(3) 0.86662(3) 0.23829(3) 0.04676(13) Uani 1 1 d .
Fe1 Fe 0.51648(3) 0.80981(3) 0.12350(3) 0.04467(12) Uani 1 1 d .
N1 N -0.2131(3) 0.4984(2) 0.1073(2) 0.0718(7) Uani 1 1 d .
N2 N -0.2342(3) 0.1788(2) 0.1633(2) 0.0718(7) Uani 1 1 d .
N3 N 0.4390(3) 0.8085(2) 0.7134(2) 0.0812(9) Uani 1 1 d .
N4 N 0.3965(3) 0.4830(2) 0.7652(2) 0.0659(7) Uani 1 1 d .

loop_
_atom_site_aniso_label
_atom_site_aniso_U_11
_atom_site_aniso_U_22
_atom_site_aniso_U_33
_atom_site_aniso_U_23
_atom_site_aniso_U_13
_atom_site_aniso_U_12
C1 0.0420(12) 0.0457(12) 0.0409(12) 0.0087(9) 0.0218(10) 0.0146(10)
C2 0.0443(13) 0.0555(15) 0.0467(13) 0.0172(11) 0.0194(11) 0.0139(11)
C3 0.0475(14) 0.088(2) 0.0393(13) 0.0164(13) 0.0160(11) 0.0172(14)
C4 0.0486(15) 0.0731(19) 0.0474(15) -0.0084(13) 0.0205(12) 0.0038(13)
C5 0.0506(14) 0.0454(13) 0.0584(15) 0.0037(11) 0.0297(12) 0.0120(11)
C6 0.0491(13) 0.0513(14) 0.0476(13) 0.0070(11) 0.0286(11) 0.0147(11)
C7 0.088(2) 0.0614(17) 0.0664(19) 0.0175(14) 0.0493(18) 0.0357(16)
C8 0.100(3) 0.148(4) 0.093(3) 0.069(3) 0.066(3) 0.091(3)
C9 0.0436(17) 0.179(5) 0.060(2) 0.033(3) 0.0261(15) 0.030(2)
C10 0.0558(17) 0.077(2) 0.0587(17) 0.0063(15) 0.0333(14) -0.0005(14)
C11 0.0432(12) 0.0520(13) 0.0405(12) 0.0101(10) 0.0203(10) 0.0183(11)
C12 0.0538(15) 0.0709(17) 0.0489(14) 0.0244(13) 0.0286(12) 0.0280(13)
C13 0.0616(18) 0.110(3) 0.0420(14) 0.0246(15) 0.0235(13) 0.0422(18)
C14 0.0510(16) 0.091(2) 0.0418(14) -0.0092(14) 0.0112(12) 0.0199(15)
C15 0.0514(14) 0.0553(15) 0.0486(14) -0.0007(11) 0.0164(12) 0.0175(12)
C16 0.0498(14) 0.0539(14) 0.0447(13) 0.0085(11) 0.0273(11) 0.0139(11)
C17 0.0601(16) 0.0719(18) 0.0560(16) 0.0170(13) 0.0323(14) 0.0329(14)
C18 0.0462(16) 0.129(3) 0.0580(18) 0.0132(19) 0.0234(14) 0.0353(19)
C19 0.0556(18) 0.095(3) 0.0640(19) -0.0048(18) 0.0317(15) -0.0075(17)
C20 0.0702(19) 0.0605(17) 0.0522(16) 0.0114(13) 0.0328(14) 0.0049(14)
C21 0.0612(16) 0.0659(17) 0.0545(15) 0.0173(13) 0.0311(13) 0.0261(14)
C22 0.0715(18) 0.0688(18) 0.0513(15) 0.0172(13) 0.0340(14) 0.0296(15)
C23 0.112(3) 0.104(3) 0.089(3) 0.023(2) 0.064(3) 0.003(3)
C24 0.166(4) 0.098(3) 0.069(2) 0.023(2) 0.068(3) 0.073(3)
C25 0.113(3) 0.162(4) 0.079(3) 0.067(3) 0.050(2) 0.079(3)
C26 0.0502(14) 0.0549(14) 0.0448(13) 0.0082(11) 0.0240(11) 0.0157(11)
C27 0.0564(15) 0.0524(14) 0.0454(13) 0.0064(11) 0.0259(12) 0.0120(12)
C28 0.076(2) 0.083(2) 0.0543(17) 0.0001(16) 0.0201(16) 0.0085(18)
C29 0.093(2) 0.075(2) 0.0604(19) 0.0134(16) 0.0460(18) 0.0097(18)
C30 0.107(3) 0.073(2) 0.074(2) 0.0145(17) 0.053(2) 0.041(2)
C31 0.0376(11) 0.0460(12) 0.0389(11) 0.0080(9) 0.0183(9) 0.0127(10)
C32 0.0437(12) 0.0404(12) 0.0482(13) 0.0106(10) 0.0216(10) 0.0095(10)
C33 0.0464(13) 0.0441(12) 0.0427(12) 0.0147(10) 0.0196(10) 0.0160(10)
C34 0.0384(11) 0.0435(12) 0.0382(11) 0.0084(9) 0.0193(9) 0.0129(9)
C35 0.0451(12) 0.0385(12) 0.0446(12) 0.0100(10) 0.0202(10) 0.0094(10)
C36 0.0458(13) 0.0464(13) 0.0411(12) 0.0157(10) 0.0177(10) 0.0157(10)
C37 0.0402(12) 0.0500(13) 0.0435(12) 0.0083(10) 0.0166(10) 0.0103(10)
C38 0.0426(13) 0.0501(14) 0.0439(13) 0.0024(11) 0.0138(10) 0.0086(11)
C39 0.0528(15) 0.0563(16) 0.0439(13) 0.0114(11) 0.0159(11) 0.0107(12)
C40 0.0428(12) 0.0454(13) 0.0400(12) 0.0094(10) 0.0167(10) 0.0135(10)
C41 0.0434(13) 0.0507(14) 0.0443(13) 0.0073(11) 0.0135(10) 0.0075(11)
C42 0.0455(13) 0.0505(15) 0.0430(13) 0.0087(11) 0.0112(10) 0.0155(11)
F1 0.0828(13) 0.0516(9) 0.0675(11) 0.0164(8) 0.0120(9) 0.0046(9)
F2 0.0709(11) 0.0517(9) 0.0779(12) 0.0203(8) 0.0118(9) 0.0079(8)
Fe2 0.0403(2) 0.0591(2) 0.0376(2) 0.00715(15) 0.01580(15) 0.01496(16)
Fe1 0.0404(2) 0.0518(2) 0.0422(2) 0.00986(15) 0.01900(15) 0.01476(15)
N1 0.0639(16) 0.0706(17) 0.0680(16) 0.0316(14) 0.0130(13) 0.0149(13)
N2 0.0655(16) 0.0498(14) 0.0731(17) 0.0064(12) 0.0091(13) 0.0122(12)
N3 0.094(2) 0.0589(16) 0.0637(16) 0.0134(13) 0.0208(15) -0.0017(15)
N4 0.0694(16) 0.0594(15) 0.0592(15) 0.0171(12) 0.0157(12) 0.0230(13)

loop_
_atom_type_symbol
_atom_type_description
_atom_type_scat_dispersion_real
_atom_type_scat_dispersion_imag
_atom_type_scat_source
C C 0.0033 0.0016 'International Tables Vol C Tables 4.2.6.8 and 6.1.1.4'
H H 0.0000 0.0000 'International Tables Vol C Tables 4.2.6.8 and 6.1.1.4'
N N 0.0061 0.0033 'International Tables Vol C Tables 4.2.6.8 and 6.1.1.4'
F F 0.0171 0.0103 'International Tables Vol C Tables 4.2.6.8 and 6.1.1.4'
Fe Fe 0.3463 0.8444 'International Tables Vol C Tables 4.2.6.8 and 6.1.1.4'

loop_
_geom_angle_atom_site_label_1
_geom_angle_atom_site_label_2
_geom_angle_atom_site_label_3
_geom_angle
C2 C1 C5 107.3(2)
C2 C1 C11 125.9(2)
C5 C1 C11 126.7(2)
C2 C1 Fe1 68.69(14)
C5 C1 Fe1 68.11(14)
C11 C1 Fe1 126.47(17)
C3 C2 C1 108.1(2)
C3 C2 Fe1 69.18(16)
C1 C2 Fe1 71.90(14)
C3 C2 H2 126.0
C1 C2 H2 126.0
Fe1 C2 H2 124.5
C4 C3 C2 107.8(3)
C4 C3 Fe1 69.50(16)
C2 C3 Fe1 70.86(15)
C4 C3 H3 126.1
C2 C3 H3 126.1
Fe1 C3 H3 125.1
C5 C4 C3 108.8(2)
C5 C4 Fe1 70.97(15)
C3 C4 Fe1 70.53(16)
C5 C4 H4 125.6
C3 C4 H4 125.6
Fe1 C4 H4 124.5
C4 C5 C1 107.9(3)
C4 C5 Fe1 69.18(16)
C1 C5 Fe1 72.23(14)
C4 C5 H5 126.1
C1 C5 H5 126.1
Fe1 C5 H5 124.1
C7 C6 C10 106.1(3)
C7 C6 C21 126.6(3)
C10 C6 C21 127.3(3)
C7 C6 Fe1 69.18(16)
C10 C6 Fe1 69.09(16)
C21 C6 Fe1 125.55(18)
C8 C7 C6 108.5(3)
C8 C7 Fe1 69.92(19)
C6 C7 Fe1 71.21(16)
C8 C7 H7 125.7
C6 C7 H7 125.7
Fe1 C7 H7 124.7
C9 C8 C7 108.2(3)
C9 C8 Fe1 70.7(2)
C7 C8 Fe1 70.48(18)
C9 C8 H8 125.9
C7 C8 H8 125.9
Fe1 C8 H8 124.5
C10 C9 C8 108.1(3)
C10 C9 Fe1 70.34(18)
C8 C9 Fe1 69.9(2)
C10 C9 H9 126.0
C8 C9 H9 126.0
Fe1 C9 H9 125.4
C9 C10 C6 109.1(3)
C9 C10 Fe1 70.6(2)
C6 C10 Fe1 71.15(16)
C9 C10 H10 125.4
C6 C10 H10 125.4
Fe1 C10 H10 124.4
C15 C11 C12 107.9(2)
C15 C11 C1 126.0(2)
C12 C11 C1 126.0(2)
C15 C11 Fe2 69.76(15)
C12 C11 Fe2 69.50(14)
C1 C11 Fe2 123.55(17)
C13 C12 C11 107.6(3)
C13 C12 Fe2 70.35(17)
C11 C12 Fe2 69.35(15)
C13 C12 H12 126.2
C11 C12 H12 126.2
Fe2 C12 H12 126.2
C14 C13 C12 108.2(3)
C14 C13 Fe2 69.78(18)
C12 C13 Fe2 69.17(15)
C14 C13 H13 125.9
C12 C13 H13 125.9
Fe2 C13 H13 126.7
C13 C14 C15 109.0(3)
C13 C14 Fe2 70.18(17)
C15 C14 Fe2 69.44(15)
C13 C14 H14 125.5
C15 C14 H14 125.5
Fe2 C14 H14 126.5
C14 C15 C11 107.2(3)
C14 C15 Fe2 69.97(17)
C11 C15 Fe2 69.35(14)
C14 C15 H15 126.4
C11 C15 H15 126.4
Fe2 C15 H15 125.9
C17 C16 C20 106.8(3)
C17 C16 C26 126.7(3)
C20 C16 C26 126.5(3)
C17 C16 Fe2 69.22(15)
C20 C16 Fe2 68.83(15)
C26 C16 Fe2 125.90(17)
C18 C17 C16 108.5(3)
C18 C17 Fe2 69.18(18)
C16 C17 Fe2 70.55(15)
C18 C17 H17 125.8
C16 C17 H17 125.8
Fe2 C17 H17 126.1
C19 C18 C17 108.0(3)
C19 C18 Fe2 69.73(19)
C17 C18 Fe2 70.38(16)
C19 C18 H18 126.0
C17 C18 H18 126.0
Fe2 C18 H18 125.5
C18 C19 C20 108.0(3)
C18 C19 Fe2 69.88(19)
C20 C19 Fe2 70.18(17)
C18 C19 H19 126.0
C20 C19 H19 126.0
Fe2 C19 H19 125.5
C19 C20 C16 108.7(3)
C19 C20 Fe2 69.45(18)
C16 C20 Fe2 70.77(15)
C19 C20 H20 125.7
C16 C20 H20 125.7
Fe2 C20 H20 125.7
C6 C21 C22 114.6(2)
C6 C21 H21A 108.6
C22 C21 H21A 108.6
C6 C21 H21B 108.6
C22 C21 H21B 108.6
H21A C21 H21B 107.6
C24 C22 C23 109.5(3)
C24 C22 C25 109.0(3)
C23 C22 C25 109.4(3)
C24 C22 C21 110.1(3)
C23 C22 C21 110.9(3)
C25 C22 C21 108.0(3)
C22 C23 H23A 109.5
C22 C23 H23B 109.5
H23A C23 H23B 109.5
C22 C23 H23C 109.5
H23A C23 H23C 109.5
H23B C23 H23C 109.5
C22 C24 H24A 109.5
C22 C24 H24B 109.5
H24A C24 H24B 109.5
C22 C24 H24C 109.5
H24A C24 H24C 109.5
H24B C24 H24C 109.5
C22 C25 H25A 109.5
C22 C25 H25B 109.5
H25A C25 H25B 109.5
C22 C25 H25C 109.5
H25A C25 H25C 109.5
H25B C25 H25C 109.5
C16 C26 C27 116.1(2)
C16 C26 H26A 108.3
C27 C26 H26A 108.3
C16 C26 H26B 108.3
C27 C26 H26B 108.3
H26A C26 H26B 107.4
C29 C27 C28 109.5(3)
C29 C27 C30 109.8(3)
C28 C27 C30 109.3(3)
C29 C27 C26 111.1(2)
C28 C27 C26 106.9(2)
C30 C27 C26 110.1(2)
C27 C28 H28A 109.5
C27 C28 H28B 109.5
H28A C28 H28B 109.5
C27 C28 H28C 109.5
H28A C28 H28C 109.5
H28B C28 H28C 109.5
C27 C29 H29A 109.5
C27 C29 H29B 109.5
H29A C29 H29B 109.5
C27 C29 H29C 109.5
H29A C29 H29C 109.5
H29B C29 H29C 109.5
C27 C30 H30A 109.5
C27 C30 H30B 109.5
H30A C30 H30B 109.5
C27 C30 H30C 109.5
H30A C30 H30C 109.5
H30B C30 H30C 109.5
C37 C31 C32 124.5(2)
C37 C31 C36 121.1(2)
C32 C31 C36 114.5(2)
C33 C32 F2 116.8(2)
C33 C32 C31 124.4(2)
F2 C32 C31 118.8(2)
C32 C33 C34 121.2(2)
C32 C33 H33 119.4
C34 C33 H33 119.4
C35 C34 C40 123.8(2)
C35 C34 C33 114.4(2)
C40 C34 C33 121.8(2)
F1 C35 C36 116.7(2)
F1 C35 C34 118.9(2)
C36 C35 C34 124.4(2)
C35 C36 C31 121.2(2)
C35 C36 H36 119.4
C31 C36 H36 119.4
C31 C37 C38 120.3(2)
C31 C37 C39 124.7(2)
C38 C37 C39 114.8(2)
N4 C38 C37 179.3(3)
N3 C39 C37 175.5(3)
C34 C40 C41 121.3(2)
C34 C40 C42 124.3(2)
C41 C40 C42 114.0(2)
N1 C41 C40 178.4(3)
N2 C42 C40 175.8(3)
C19 Fe2 C18 40.39(16)
C19 Fe2 C11 152.56(15)
C18 Fe2 C11 166.00(15)
C19 Fe2 C12 164.96(15)
C18 Fe2 C12 127.24(15)
C11 Fe2 C12 41.15(10)
C19 Fe2 C15 118.40(15)
C18 Fe2 C15 151.57(15)
C11 Fe2 C15 40.89(11)
C12 Fe2 C15 68.95(12)
C19 Fe2 C20 40.38(14)
C18 Fe2 C20 67.81(16)
C11 Fe2 C20 119.35(12)
C12 Fe2 C20 153.06(12)
C15 Fe2 C20 108.83(13)
C19 Fe2 C14 108.26(14)
C18 Fe2 C14 118.03(13)
C11 Fe2 C14 68.17(11)
C12 Fe2 C14 67.99(14)
C15 Fe2 C14 40.59(12)
C20 Fe2 C14 128.79(15)
C19 Fe2 C17 67.83(15)
C18 Fe2 C17 40.44(14)
C11 Fe2 C17 128.52(12)
C12 Fe2 C17 108.07(13)
C15 Fe2 C17 166.71(12)
C20 Fe2 C17 67.58(13)
C14 Fe2 C17 151.56(13)
C19 Fe2 C13 127.46(14)
C18 Fe2 C13 107.60(14)
C11 Fe2 C13 68.38(11)
C12 Fe2 C13 40.48(13)
C15 Fe2 C13 68.28(13)
C20 Fe2 C13 165.63(14)
C14 Fe2 C13 40.04(15)
C17 Fe2 C13 118.46(13)
C19 Fe2 C16 68.07(12)
C18 Fe2 C16 68.03(12)
C11 Fe2 C16 108.85(10)
C12 Fe2 C16 118.87(11)
C15 Fe2 C16 128.86(11)
C20 Fe2 C16 40.39(11)
C14 Fe2 C16 166.82(14)
C17 Fe2 C16 40.23(11)
C13 Fe2 C16 152.18(14)
C4 Fe1 C3 39.97(13)
C4 Fe1 C8 135.56(16)
C3 Fe1 C8 112.43(14)
C4 Fe1 C5 39.85(12)
C3 Fe1 C5 67.09(12)
C8 Fe1 C5 173.28(18)
C4 Fe1 C10 114.10(13)
C3 Fe1 C10 144.11(12)
C8 Fe1 C10 65.98(17)
C5 Fe1 C10 110.18(13)
C4 Fe1 C7 175.03(13)
C3 Fe1 C7 137.07(13)
C8 Fe1 C7 39.60(16)
C5 Fe1 C7 145.10(13)
C10 Fe1 C7 66.19(13)
C4 Fe1 C9 110.65(15)
C3 Fe1 C9 115.66(13)
C8 Fe1 C9 39.40(18)
C5 Fe1 C9 134.21(18)
C10 Fe1 C9 39.09(16)
C7 Fe1 C9 66.21(17)
C4 Fe1 C2 66.98(12)
C3 Fe1 C2 39.96(11)
C8 Fe1 C2 117.36(16)
C5 Fe1 C2 66.93(11)
C10 Fe1 C2 174.54(12)
C7 Fe1 C2 113.24(12)
C9 Fe1 C2 146.19(16)
C4 Fe1 C6 143.61(13)
C3 Fe1 C6 175.78(12)
C8 Fe1 C6 66.57(13)
C5 Fe1 C6 114.42(11)
C10 Fe1 C6 39.75(11)
C7 Fe1 C6 39.61(11)
C9 Fe1 C6 66.42(12)
C2 Fe1 C6 136.38(10)
C4 Fe1 C1 66.42(10)
C3 Fe1 C1 66.46(10)
C8 Fe1 C1 146.87(18)
C5 Fe1 C1 39.66(10)
C10 Fe1 C1 135.50(12)
C7 Fe1 C1 117.15(12)
C9 Fe1 C1 173.19(18)
C2 Fe1 C1 39.40(10)
C6 Fe1 C1 111.94(10)

loop_
_geom_bond_atom_site_label_1
_geom_bond_atom_site_label_2
_geom_bond_distance
C1 C2 1.423(4)
C1 C5 1.428(3)
C1 C11 1.450(4)
C1 Fe1 2.131(2)
C2 C3 1.420(4)
C2 Fe1 2.089(3)
C2 H2 0.9300
C3 C4 1.408(5)
C3 Fe1 2.067(3)
C3 H3 0.9300
C4 C5 1.408(4)
C4 Fe1 2.053(3)
C4 H4 0.9300
C5 Fe1 2.077(3)
C5 H5 0.9300
C6 C7 1.418(4)
C6 C10 1.423(4)
C6 C21 1.489(4)
C6 Fe1 2.106(3)
C7 C8 1.406(6)
C7 Fe1 2.079(3)
C7 H7 0.9300
C8 C9 1.400(7)
C8 Fe1 2.072(3)
C8 H8 0.9300
C9 C10 1.392(6)
C9 Fe1 2.082(3)
C9 H9 0.9300
C10 Fe1 2.079(3)
C10 H10 0.9300
C11 C15 1.426(4)
C11 C12 1.434(4)
C11 Fe2 2.038(2)
C12 C13 1.417(4)
C12 Fe2 2.040(3)
C12 H12 0.9800
C13 C14 1.406(5)
C13 Fe2 2.056(3)
C13 H13 0.9300
C14 C15 1.420(4)
C14 Fe2 2.051(3)
C14 H14 0.9300
C15 Fe2 2.044(3)
C15 H15 0.9300
C16 C17 1.419(4)
C16 C20 1.421(4)
C16 C26 1.497(4)
C16 Fe2 2.071(2)
C17 C18 1.414(5)
C17 Fe2 2.054(3)
C17 H17 0.9300
C18 C19 1.406(6)
C18 Fe2 2.038(3)
C18 H18 0.9300
C19 C20 1.408(5)
C19 Fe2 2.036(3)
C19 H19 0.9300
C20 Fe2 2.046(3)
C20 H20 0.9300
C21 C22 1.544(4)
C21 H21A 0.9700
C21 H21B 0.9700
C22 C24 1.508(5)
C22 C23 1.517(5)
C22 C25 1.523(5)
C23 H23A 0.9600
C23 H23B 0.9600
C23 H23C 0.9600
C24 H24A 0.9600
C24 H24B 0.9600
C24 H24C 0.9600
C25 H25A 0.9600
C25 H25B 0.9600
C25 H25C 0.9600
C26 C27 1.548(3)
C26 H26A 0.9700
C26 H26B 0.9700
C27 C29 1.509(4)
C27 C28 1.526(4)
C27 C30 1.531(4)
C28 H28A 0.9600
C28 H28B 0.9600
C28 H28C 0.9600
C29 H29A 0.9600
C29 H29B 0.9600
C29 H29C 0.9600
C30 H30A 0.9600
C30 H30B 0.9600
C30 H30C 0.9600
C31 C37 1.414(3)
C31 C32 1.415(3)
C31 C36 1.424(3)
C32 C33 1.351(3)
C32 F2 1.356(3)
C33 C34 1.430(3)
C33 H33 0.9300
C34 C35 1.410(3)
C34 C40 1.409(3)
C35 F1 1.337(3)
C35 C36 1.357(3)
C36 H36 0.9300
C37 C38 1.419(4)
C37 C39 1.420(4)
C38 N4 1.138(4)
C39 N3 1.136(4)
C40 C41 1.419(4)
C40 C42 1.420(4)
C41 N1 1.141(4)
C42 N2 1.130(4)
